data_2211901
loop_
_publ_author_name
'Mtshali, Thato N. '
'Purcell, Walter'
'Visser, Hendrik G.'

_publ_section_title
;
 Tetraphenylphosphonium aquatetracyanonitridorhenate(V) pentahydrate
;
_journal_coeditor_code NG2165
_journal_issue 1
_journal_name_full 'Acta Crystallographica Section E'
_journal_page_first m80
_journal_page_last m82
_journal_paper_doi 10.1107/S1600536806051403
_journal_volume 63
_journal_year 2007
_chemical_formula_iupac '(C24 H20 P)2 [Re (C N)4 N (H2 O)], 5H2 O'
_chemical_formula_moiety '2(C24 H20 P +), C4 H2 N5 O Re 2-, 5(H2 O)'
_chemical_formula_sum 'C52 H52 N5 O6 P2 Re'
_chemical_formula_weight 1091.14
_chemical_name_systematic
;
Tetraphenylphosphonium aquatetracyanonitridorhenate(V) pentahydrate
;
_space_group_IT_number 14
_symmetry_cell_setting monoclinic
_symmetry_space_group_name_Hall '-P 2yn'
_symmetry_space_group_name_H-M 'P 1 21/n 1'
_audit_creation_method 'WinGX routine CIF_UPDATE'
_cell_angle_alpha 90
_cell_angle_beta 101.576(2)
_cell_angle_gamma 90
_cell_formula_units_Z 4
_cell_length_a 15.1335(9)
_cell_length_b 19.7216(9)
_cell_length_c 16.7754(9)
_cell_measurement_reflns_used 8131
_cell_measurement_temperature 100(2)
_cell_measurement_theta_max 28.31
_cell_measurement_theta_min 2.48
_cell_volume 4904.9(5)
_computing_cell_refinement 'SAINT-Plus (Bruker, 2004)'
_computing_data_collection 'APEXII (Bruker, 2004)'
_computing_data_reduction 'SAINT-Plus and XPREP (Bruker, 2004)'
_computing_molecular_graphics 'DIAMOND (Brandenburg & Putz, 2005)'
_computing_publication_material 'WinGX (Farrugia, 1999)'
_computing_structure_refinement 'SHELXL97 (Sheldrick, 1997)'
_computing_structure_solution 'SIR97 (Altomare <i>et al.</i>,  1999)'
_diffrn_measured_fraction_theta_full 0.998
_diffrn_measured_fraction_theta_max 0.998
_diffrn_measurement_device_type
;
Bruker X8 APEXII 4K KappaCCD
;
_diffrn_measurement_method '\w and \f'
_diffrn_radiation_type MoK\a
_diffrn_radiation_wavelength 0.71073
_diffrn_reflns_av_R_equivalents 0.0385
_diffrn_reflns_limit_h_max 20
_diffrn_reflns_limit_h_min -20
_diffrn_reflns_limit_k_max 26
_diffrn_reflns_limit_k_min -25
_diffrn_reflns_limit_l_max 22
_diffrn_reflns_limit_l_min -22
_diffrn_reflns_number 49525
_diffrn_reflns_theta_full 28.33
_diffrn_reflns_theta_max 28.33
_diffrn_reflns_theta_min 2.03
_exptl_absorpt_coefficient_mu 2.587
_exptl_absorpt_correction_T_max 0.613
_exptl_absorpt_correction_T_min 0.541
_exptl_absorpt_correction_type multi-scan
_exptl_absorpt_process_details '(SADABS; Bruker, 2004)'
_exptl_crystal_colour yellow
_exptl_crystal_density_diffrn 1.478
_exptl_crystal_density_method 'not measured'
_exptl_crystal_description cuboid
_exptl_crystal_F_000 2208
_exptl_crystal_size_max 0.25
_exptl_crystal_size_mid 0.22
_exptl_crystal_size_min 0.19
_refine_diff_density_max 0.802
_refine_diff_density_min -0.623
_refine_ls_extinction_method none
_refine_ls_goodness_of_fit_ref 1.034
_refine_ls_hydrogen_treatment mixed
_refine_ls_matrix_type full
_refine_ls_number_parameters 643
_refine_ls_number_reflns 12210
_refine_ls_number_restraints 18
_refine_ls_restrained_S_all 1.033
_refine_ls_R_factor_gt 0.0227
_refine_ls_shift/su_max 0.006
_refine_ls_structure_factor_coef Fsqd
_refine_ls_weighting_details 'calc w=1/[\s^2^(Fo^2^)+(0.0207P)^2^+1.3302P] where P=(Fo^2^+2Fc^2^)/3'
_refine_ls_weighting_scheme calc
_refine_ls_wR_factor_ref 0.0514
_reflns_number_gt 10389
_reflns_number_total 12210
_reflns_threshold_expression I>2\s(I)
_cod_data_source_file ng2165.cif
_cod_data_source_block I
_cod_original_sg_symbol_H-M 'P 21/n'
_cod_database_code 2211901
_cod_database_fobs_code 2211901

loop_
_symmetry_equiv_pos_as_xyz
'x, y, z'
'-x+1/2, y+1/2, -z+1/2'
'-x, -y, -z'
'x-1/2, -y-1/2, z-1/2'

loop_
_atom_site_type_symbol
_atom_site_label
_atom_site_fract_x
_atom_site_fract_y
_atom_site_fract_z
_atom_site_U_iso_or_equiv
_atom_site_adp_type
_atom_site_calc_flag
_atom_site_refinement_flags
_atom_site_occupancy
Re Re1 0.470066(5) 0.329995(4) 0.736867(5) 0.01001(3) Uani d . 1
P P2 0.44053(4) 0.30952(3) 0.10599(3) 0.01092(11) Uani d . 1
P P1 0.55915(4) 0.06006(3) 0.32801(3) 0.01240(11) Uani d . 1
C C3 0.49860(14) 0.22564(11) 0.73617(12) 0.0126(4) Uani d . 1
C C55 0.34830(19) 0.29128(11) 0.31744(15) 0.0260(6) Uani d . 1
H H55 0.3712 0.2847 0.3726 0.031 Uiso calc R 1
C C36 0.53514(16) 0.16125(12) 0.43556(15) 0.0221(5) Uani d . 1
H H36 0.4872 0.1351 0.4451 0.027 Uiso calc R 1
C C16 0.63164(15) 0.00203(12) 0.47777(13) 0.0178(5) Uani d . 1
H H16 0.6252 0.0444 0.5003 0.021 Uiso calc R 1
C C21 0.60426(15) 0.05656(10) 0.23692(13) 0.0133(4) Uani d . 1
C C15 0.66623(15) -0.05210(13) 0.52705(13) 0.0218(5) Uani d . 1
H H15 0.684 -0.0457 0.5829 0.026 Uiso calc R 1
C C43 0.30385(15) -0.01368(11) 0.26613(13) 0.0184(5) Uani d . 1
H H43 0.2758 -0.0559 0.2601 0.022 Uiso calc R 1
C C14 0.67457(15) -0.11527(12) 0.49415(14) 0.0209(5) Uani d . 1
H H14 0.6976 -0.1512 0.5279 0.025 Uiso calc R 1
C C65 0.38329(15) 0.50661(11) 0.05640(14) 0.0193(5) Uani d . 1
H H65 0.3753 0.5451 0.0861 0.023 Uiso calc R 1
C C72 0.45564(14) 0.22768(11) -0.02525(13) 0.0142(4) Uani d . 1
H H72 0.4965 0.2598 -0.0364 0.017 Uiso calc R 1
C C22 0.54794(16) 0.06414(11) 0.16073(13) 0.0172(5) Uani d . 1
H H22 0.4861 0.0694 0.1564 0.021 Uiso calc R 1
C C31 0.58662(15) 0.13924(11) 0.37982(13) 0.0150(4) Uani d . 1
C C41 0.43877(14) 0.05306(10) 0.30038(12) 0.0128(4) Uani d . 1
C C75 0.33625(16) 0.12991(11) 0.01001(14) 0.0193(5) Uani d . 1
H H75 0.2973 0.0967 0.022 0.023 Uiso calc R 1
C C82 0.59355(15) 0.36451(11) 0.20166(13) 0.0172(5) Uani d . 1
H H82 0.5576 0.4018 0.2069 0.021 Uiso calc R 1
C C24 0.67712(17) 0.05668(11) 0.09779(14) 0.0206(5) Uani d . 1
H H24 0.7016 0.0573 0.0512 0.025 Uiso calc R 1
C C26 0.69694(15) 0.04810(11) 0.24328(14) 0.0181(5) Uani d . 1
H H26 0.7343 0.0422 0.294 0.022 Uiso calc R 1
C C61 0.41196(14) 0.38690(10) 0.05005(13) 0.0128(4) Uani d . 1
C C74 0.37468(16) 0.12340(11) -0.05769(14) 0.0197(5) Uani d . 1
H H74 0.3603 0.0862 -0.0918 0.024 Uiso calc R 1
C C32 0.65950(16) 0.17783(11) 0.36705(13) 0.0187(5) Uani d . 1
H H32 0.6943 0.1633 0.3306 0.022 Uiso calc R 1
C C12 0.61620(15) -0.07120(11) 0.36045(14) 0.0182(5) Uani d . 1
H H12 0.6009 -0.0774 0.3044 0.022 Uiso calc R 1
C C46 0.38687(15) 0.11145(11) 0.28209(14) 0.0180(5) Uani d . 1
H H46 0.4149 0.1537 0.2866 0.022 Uiso calc R 1
C C71 0.41532(14) 0.23574(10) 0.04212(12) 0.0120(4) Uani d . 1
C C23 0.58506(17) 0.06384(11) 0.09139(14) 0.0199(5) Uani d . 1
H H23 0.5478 0.0685 0.0404 0.024 Uiso calc R 1
C C63 0.39045(15) 0.45435(11) -0.07166(14) 0.0189(5) Uani d . 1
H H63 0.3877 0.458 -0.1274 0.023 Uiso calc R 1
C C76 0.35612(15) 0.18641(10) 0.06029(13) 0.0149(4) Uani d . 1
H H76 0.3301 0.1912 0.1057 0.018 Uiso calc R 1
C C11 0.60661(14) -0.00793(10) 0.39393(12) 0.0130(4) Uani d . 1
C C83 0.68278(16) 0.36334(12) 0.24065(13) 0.0196(5) Uani d . 1
H H83 0.7069 0.4001 0.2724 0.024 Uiso calc R 1
C C56 0.40724(17) 0.29598(11) 0.26351(13) 0.0185(5) Uani d . 1
H H56 0.4692 0.2921 0.2822 0.022 Uiso calc R 1
C C66 0.39985(15) 0.44500(11) 0.09526(13) 0.0161(4) Uani d . 1
H H66 0.403 0.4419 0.1511 0.019 Uiso calc R 1
C C25 0.73305(16) 0.04862(11) 0.17345(14) 0.0204(5) Uani d . 1
H H25 0.7949 0.0435 0.1775 0.024 Uiso calc R 1
C C86 0.61182(15) 0.25334(11) 0.14673(13) 0.0153(4) Uani d . 1
H H86 0.5878 0.2162 0.1156 0.018 Uiso calc R 1
C C81 0.55749(14) 0.30914(11) 0.15415(12) 0.0122(4) Uani d . 1
C C64 0.37848(15) 0.51143(12) -0.02696(14) 0.0201(5) Uani d . 1
H H64 0.3672 0.5531 -0.0528 0.024 Uiso calc R 1
C C52 0.27867(16) 0.31334(11) 0.15391(15) 0.0194(5) Uani d . 1
H H52 0.2553 0.3214 0.0991 0.023 Uiso calc R 1
C C84 0.73709(16) 0.30790(12) 0.23312(13) 0.0196(5) Uani d . 1
H H84 0.7972 0.3075 0.2598 0.024 Uiso calc R 1
C C54 0.25645(19) 0.29631(12) 0.28967(16) 0.0281(6) Uani d . 1
H H54 0.2177 0.2918 0.3259 0.034 Uiso calc R 1
C C33 0.67980(17) 0.23827(12) 0.40919(14) 0.0231(5) Uani d . 1
H H33 0.729 0.2639 0.4014 0.028 Uiso calc R 1
C C44 0.25233(15) 0.04450(11) 0.24888(13) 0.0168(5) Uani d . 1
H H44 0.1901 0.0415 0.2318 0.02 Uiso calc R 1
C C34 0.62755(17) 0.26057(12) 0.46250(14) 0.0235(5) Uani d . 1
H H34 0.6407 0.3018 0.4892 0.028 Uiso calc R 1
C C73 0.43456(15) 0.17184(10) -0.07533(13) 0.0168(4) Uani d . 1
H H73 0.4605 0.1667 -0.1208 0.02 Uiso calc R 1
C C85 0.70121(15) 0.25335(11) 0.18564(13) 0.0185(5) Uani d . 1
H H85 0.7376 0.2164 0.1799 0.022 Uiso calc R 1
C C62 0.40653(14) 0.39177(11) -0.03366(13) 0.0145(4) Uani d . 1
H H62 0.4136 0.3533 -0.0639 0.017 Uiso calc R 1
C C13 0.64880(16) -0.12537(12) 0.41110(14) 0.0207(5) Uani d . 1
H H13 0.6532 -0.1682 0.3892 0.025 Uiso calc R 1
C C42 0.39678(15) -0.00987(10) 0.29231(13) 0.0144(4) Uani d . 1
H H42 0.4307 -0.0492 0.3044 0.017 Uiso calc R 1
C C51 0.37190(15) 0.30655(11) 0.18135(13) 0.0146(4) Uani d . 1
C C45 0.29437(15) 0.10739(11) 0.25727(13) 0.0191(5) Uani d . 1
H H45 0.2603 0.1467 0.2462 0.023 Uiso calc R 1
C C35 0.55567(17) 0.22204(12) 0.47648(15) 0.0267(6) Uani d . 1
H H35 0.5213 0.2369 0.5132 0.032 Uiso calc R 1
C C53 0.22153(17) 0.30808(11) 0.20793(16) 0.0247(5) Uani d . 1
H H53 0.1596 0.3124 0.1896 0.03 Uiso calc R 1
N N3 0.51991(13) 0.16936(9) 0.74369(12) 0.0183(4) Uani d . 1
N N5 0.38241(13) 0.32756(9) 0.78220(11) 0.0156(4) Uani d . 1
C C2 0.39959(15) 0.32801(10) 0.61493(13) 0.0148(4) Uani d . 1
N N2 0.36210(14) 0.32770(10) 0.54814(12) 0.0226(4) Uani d . 1
N N1 0.48946(14) 0.49344(10) 0.72099(11) 0.0212(4) Uani d . 1
C C1 0.48262(14) 0.43580(11) 0.72677(12) 0.0143(4) Uani d . 1
N N4 0.63075(14) 0.32536(9) 0.89768(12) 0.0217(4) Uani d . 1
C C4 0.57456(15) 0.32991(10) 0.84059(13) 0.0141(4) Uani d . 1
O O1 0.59570(11) 0.33544(8) 0.66560(9) 0.0160(3) Uani d D 1
O O6 0.67527(11) 0.20144(8) 0.98364(10) 0.0214(4) Uani d D 1
O O2 0.61895(12) 0.42035(8) 0.54890(10) 0.0212(4) Uani d D 1
O O4 0.31590(12) 0.44249(8) 0.43400(11) 0.0235(4) Uani d D 1
O O3 0.50331(12) 0.58864(9) 0.59496(11) 0.0251(4) Uani d D 1
O O5 0.62989(12) 0.08939(8) 0.88803(11) 0.0247(4) Uani d D 1
H H6A 0.7304(8) 0.1967(11) 1.0040(15) 0.029(8) Uiso d D 1
H H6B 0.6648(15) 0.2403(7) 0.9630(15) 0.030(8) Uiso d D 1
H H5A 0.637(2) 0.1236(10) 0.9193(12) 0.054(10) Uiso d D 1
H H5B 0.6041(19) 0.1022(13) 0.8405(8) 0.049(10) Uiso d D 1
H H4A 0.3286(16) 0.4130(11) 0.4717(12) 0.036(8) Uiso d D 1
H H3A 0.5560(9) 0.5798(13) 0.5894(16) 0.038(9) Uiso d D 1
H H4B 0.2614(9) 0.4366(13) 0.4098(15) 0.043(9) Uiso d D 1
H H3B 0.4896(17) 0.5664(13) 0.6336(13) 0.051(10) Uiso d D 1
H H2A 0.6408(19) 0.4598(8) 0.5539(17) 0.058(11) Uiso d D 1
H H2B 0.5782(17) 0.4176(14) 0.5065(13) 0.063(11) Uiso d D 1
H H1A 0.600(2) 0.3653(9) 0.6298(13) 0.043(9) Uiso d D 1
H H1B 0.6164(19) 0.2982(7) 0.6521(15) 0.042(9) Uiso d D 1

loop_
_atom_site_aniso_label
_atom_site_aniso_U_11
_atom_site_aniso_U_22
_atom_site_aniso_U_33
_atom_site_aniso_U_12
_atom_site_aniso_U_13
_atom_site_aniso_U_23
Re1 0.00901(4) 0.00980(5) 0.01063(4) -0.00031(3) 0.00055(3) -0.00040(3)
P2 0.0105(3) 0.0106(3) 0.0122(2) 0.0000(2) 0.0035(2) -0.0014(2)
P1 0.0114(3) 0.0113(3) 0.0138(3) -0.0004(2) 0.0009(2) -0.0013(2)
C3 0.0087(10) 0.0172(12) 0.0122(10) -0.0031(8) 0.0026(8) -0.0014(8)
C55 0.0500(18) 0.0116(12) 0.0214(12) -0.0007(11) 0.0190(12) 0.0001(9)
C36 0.0144(11) 0.0228(13) 0.0294(13) -0.0029(9) 0.0052(10) -0.0090(10)
C16 0.0147(11) 0.0234(13) 0.0161(11) 0.0006(9) 0.0050(9) -0.0035(9)
C21 0.0139(11) 0.0099(10) 0.0163(10) -0.0014(8) 0.0030(8) -0.0004(8)
C15 0.0158(12) 0.0381(15) 0.0107(10) 0.0000(10) 0.0007(9) 0.0037(10)
C43 0.0177(11) 0.0158(11) 0.0211(11) -0.0054(9) 0.0025(9) -0.0043(9)
C14 0.0140(11) 0.0271(13) 0.0219(12) 0.0057(10) 0.0044(9) 0.0116(10)
C65 0.0172(11) 0.0130(11) 0.0269(12) -0.0001(9) 0.0021(10) -0.0041(9)
C72 0.0116(10) 0.0135(11) 0.0176(11) 0.0013(8) 0.0032(9) 0.0004(8)
C22 0.0171(12) 0.0148(11) 0.0192(11) 0.0013(9) 0.0027(9) 0.0011(9)
C31 0.0139(11) 0.0114(11) 0.0182(11) -0.0007(8) -0.0003(9) -0.0025(8)
C41 0.0123(10) 0.0144(11) 0.0109(10) 0.0010(8) 0.0005(8) -0.0004(8)
C75 0.0174(12) 0.0131(11) 0.0265(12) -0.0014(9) 0.0019(10) 0.0012(9)
C82 0.0183(12) 0.0131(11) 0.0198(11) 0.0011(9) 0.0031(9) -0.0012(9)
C24 0.0274(13) 0.0158(12) 0.0211(12) -0.0016(10) 0.0109(10) 0.0018(9)
C26 0.0143(11) 0.0190(12) 0.0198(11) -0.0018(9) 0.0003(9) -0.0003(9)
C61 0.0115(10) 0.0096(10) 0.0169(10) -0.0001(8) 0.0019(8) 0.0008(8)
C74 0.0200(12) 0.0127(11) 0.0234(12) 0.0026(9) -0.0031(10) -0.0052(9)
C32 0.0216(12) 0.0175(12) 0.0169(11) -0.0034(9) 0.0034(9) -0.0007(9)
C12 0.0183(12) 0.0187(12) 0.0161(11) 0.0023(9) 0.0002(9) -0.0010(9)
C46 0.0173(12) 0.0117(11) 0.0240(12) -0.0011(9) 0.0017(9) 0.0039(9)
C71 0.0113(10) 0.0096(10) 0.0143(10) 0.0018(8) 0.0009(8) 0.0001(8)
C23 0.0258(13) 0.0174(12) 0.0159(11) 0.0032(10) 0.0026(10) 0.0039(9)
C63 0.0146(11) 0.0209(12) 0.0200(11) 0.0009(9) 0.0003(9) 0.0041(9)
C76 0.0139(11) 0.0131(11) 0.0181(11) 0.0023(8) 0.0044(9) 0.0017(8)
C11 0.0103(10) 0.0143(11) 0.0137(10) 0.0004(8) 0.0010(8) 0.0009(8)
C83 0.0189(12) 0.0178(12) 0.0201(11) -0.0048(9) -0.0011(9) -0.0019(9)
C56 0.0263(13) 0.0107(11) 0.0208(11) 0.0004(9) 0.0101(10) -0.0026(9)
C66 0.0146(11) 0.0153(11) 0.0181(11) 0.0005(9) 0.0026(9) -0.0025(9)
C25 0.0153(12) 0.0178(12) 0.0296(13) -0.0018(9) 0.0080(10) -0.0012(10)
C86 0.0169(11) 0.0149(11) 0.0145(10) -0.0016(9) 0.0042(9) -0.0015(8)
C81 0.0117(10) 0.0134(10) 0.0115(10) -0.0006(8) 0.0020(8) 0.0001(8)
C64 0.0121(11) 0.0164(12) 0.0308(13) 0.0008(9) 0.0022(9) 0.0083(10)
C52 0.0165(12) 0.0161(12) 0.0272(12) -0.0011(9) 0.0081(10) -0.0041(9)
C84 0.0139(11) 0.0263(13) 0.0171(11) -0.0013(9) -0.0007(9) 0.0034(9)
C54 0.0401(16) 0.0127(12) 0.0406(15) -0.0044(11) 0.0294(13) -0.0043(10)
C33 0.0297(14) 0.0193(12) 0.0186(11) -0.0096(10) 0.0011(10) 0.0007(9)
C44 0.0138(11) 0.0210(12) 0.0151(10) 0.0000(9) 0.0014(9) 0.0004(9)
C34 0.0280(14) 0.0144(12) 0.0242(12) -0.0006(10) -0.0044(10) -0.0054(9)
C73 0.0187(11) 0.0160(11) 0.0154(10) 0.0065(9) 0.0027(9) -0.0026(8)
C85 0.0172(12) 0.0210(12) 0.0177(11) 0.0065(9) 0.0048(9) 0.0012(9)
C62 0.0122(11) 0.0152(11) 0.0153(10) 0.0016(8) 0.0012(8) -0.0022(8)
C13 0.0217(12) 0.0152(12) 0.0252(12) 0.0030(9) 0.0048(10) 0.0014(9)
C42 0.0158(11) 0.0088(10) 0.0188(11) 0.0015(8) 0.0036(9) -0.0014(8)
C51 0.0177(11) 0.0099(10) 0.0185(11) -0.0021(8) 0.0091(9) -0.0046(8)
C45 0.0164(12) 0.0182(12) 0.0215(12) 0.0045(9) 0.0008(9) 0.0034(9)
C35 0.0232(13) 0.0271(14) 0.0289(13) 0.0021(11) 0.0030(11) -0.0145(11)
C53 0.0231(13) 0.0141(12) 0.0413(15) -0.0036(10) 0.0167(12) -0.0067(10)
N3 0.0147(10) 0.0171(11) 0.0236(10) -0.0013(8) 0.0049(8) -0.0008(8)
N5 0.0152(9) 0.0155(10) 0.0150(9) 0.0003(7) 0.0008(7) -0.0022(7)
C2 0.0118(10) 0.0129(11) 0.0198(11) -0.0025(8) 0.0032(9) -0.0011(8)
N2 0.0209(11) 0.0288(12) 0.0168(10) -0.0036(9) 0.0004(8) 0.0000(8)
N1 0.0267(11) 0.0165(11) 0.0203(10) 0.0001(8) 0.0042(8) -0.0004(8)
C1 0.0131(11) 0.0165(12) 0.0122(10) 0.0004(8) -0.0003(8) -0.0017(8)
N4 0.0195(10) 0.0175(10) 0.0238(10) 0.0004(8) -0.0056(8) 0.0002(8)
C4 0.0168(11) 0.0094(10) 0.0163(10) -0.0008(8) 0.0035(9) -0.0008(8)
O1 0.0152(8) 0.0143(8) 0.0196(8) 0.0008(7) 0.0062(6) 0.0033(7)
O6 0.0185(9) 0.0215(10) 0.0223(9) 0.0044(7) -0.0007(7) 0.0022(7)
O2 0.0269(10) 0.0161(9) 0.0203(9) -0.0015(7) 0.0038(8) 0.0013(7)
O4 0.0223(10) 0.0222(10) 0.0247(9) -0.0048(7) 0.0017(8) 0.0058(7)
O3 0.0249(10) 0.0269(10) 0.0242(9) -0.0010(8) 0.0065(8) 0.0057(7)
O5 0.0256(10) 0.0248(10) 0.0226(9) 0.0043(8) 0.0023(8) -0.0026(8)

loop_
_atom_type_symbol
_atom_type_description
_atom_type_scat_dispersion_real
_atom_type_scat_dispersion_imag
_atom_type_scat_source
C C 0.0033 0.0016 'International Tables Vol C Tables 4.2.6.8 and 6.1.1.4'
H H 0 0 'International Tables Vol C Tables 4.2.6.8 and 6.1.1.4'
N N 0.0061 0.0033 'International Tables Vol C Tables 4.2.6.8 and 6.1.1.4'
O O 0.0106 0.006 'International Tables Vol C Tables 4.2.6.8 and 6.1.1.4'
P P 0.1023 0.0942 'International Tables Vol C Tables 4.2.6.8 and 6.1.1.4'
Re Re -1.0185 7.231 'International Tables Vol C Tables 4.2.6.8 and 6.1.1.4'

loop_
_geom_angle_atom_site_label_1
_geom_angle_atom_site_label_2
_geom_angle_atom_site_label_3
_geom_angle
_geom_angle_publ_flag
N5 Re1 C4 99.12(8) ?
N5 Re1 C3 99.11(8) ?
C1 Re1 O1 79.94(7) y
C2 Re1 O1 79.51(7) y
C3 Re1 O1 81.93(7) y
C4 Re1 O1 82.83(7) y
N5 Re1 O1 177.87(7) y
C1 Re1 C2 88.66(8) y
C3 Re1 C2 92.34(8) y
C4 Re1 C3 83.26(8) y
N5 Re1 C1 99.15(8) ?
C3 Re1 C1 161.34(8) y
C4 Re1 C1 90.14(8) y
N5 Re1 C2 98.57(9) ?
C4 Re1 C2 162.23(8) ?
C51 P2 C81 109.99(10) ?
C51 P2 C61 106.46(10) ?
C81 P2 C61 110.55(10) ?
C51 P2 C71 108.05(10) ?
C81 P2 C71 109.68(10) ?
C61 P2 C71 112.02(10) ?
C41 P1 C11 111.24(10) ?
C41 P1 C31 108.47(10) ?
C11 P1 C31 109.06(10) ?
C41 P1 C21 108.49(10) ?
C11 P1 C21 108.80(10) ?
C31 P1 C21 110.78(10) ?
N3 C3 Re1 172.85(19) ?
C54 C55 C56 120.6(2) ?
C54 C55 H55 119.7 ?
C56 C55 H55 119.7 ?
C35 C36 C31 120.0(2) ?
C35 C36 H36 120 ?
C31 C36 H36 120 ?
C15 C16 C11 119.1(2) ?
C15 C16 H16 120.5 ?
C11 C16 H16 120.5 ?
C22 C21 C26 120.2(2) ?
C22 C21 P1 120.59(17) ?
C26 C21 P1 119.17(17) ?
C14 C15 C16 120.7(2) ?
C14 C15 H15 119.6 ?
C16 C15 H15 119.6 ?
C44 C43 C42 120.9(2) ?
C44 C43 H43 119.6 ?
C42 C43 H43 119.6 ?
C15 C14 C13 120.2(2) ?
C15 C14 H14 119.9 ?
C13 C14 H14 119.9 ?
C66 C65 C64 120.3(2) ?
C66 C65 H65 119.9 ?
C64 C65 H65 119.9 ?
C73 C72 C71 119.8(2) ?
C73 C72 H72 120.1 ?
C71 C72 H72 120.1 ?
C23 C22 C21 119.4(2) ?
C23 C22 H22 120.3 ?
C21 C22 H22 120.3 ?
C32 C31 C36 119.8(2) ?
C32 C31 P1 121.00(17) ?
C36 C31 P1 119.15(17) ?
C42 C41 C46 119.4(2) ?
C42 C41 P1 121.03(16) ?
C46 C41 P1 119.48(17) ?
C74 C75 C76 119.8(2) ?
C74 C75 H75 120.1 ?
C76 C75 H75 120.1 ?
C83 C82 C81 119.4(2) ?
C83 C82 H82 120.3 ?
C81 C82 H82 120.3 ?
C23 C24 C25 120.2(2) ?
C23 C24 H24 119.9 ?
C25 C24 H24 119.9 ?
C25 C26 C21 119.6(2) ?
C25 C26 H26 120.2 ?
C21 C26 H26 120.2 ?
C62 C61 C66 119.98(19) ?
C62 C61 P2 122.94(16) ?
C66 C61 P2 116.99(16) ?
C75 C74 C73 120.8(2) ?
C75 C74 H74 119.6 ?
C73 C74 H74 119.6 ?
C33 C32 C31 119.5(2) ?
C33 C32 H32 120.2 ?
C31 C32 H32 120.2 ?
C11 C12 C13 119.7(2) ?
C11 C12 H12 120.1 ?
C13 C12 H12 120.1 ?
C45 C46 C41 120.7(2) ?
C45 C46 H46 119.6 ?
C41 C46 H46 119.6 ?
C72 C71 C76 120.04(19) ?
C72 C71 P2 119.89(16) ?
C76 C71 P2 120.08(16) ?
C24 C23 C22 120.4(2) ?
C24 C23 H23 119.8 ?
C22 C23 H23 119.8 ?
C64 C63 C62 120.3(2) ?
C64 C63 H63 119.9 ?
C62 C63 H63 119.9 ?
C75 C76 C71 119.7(2) ?
C75 C76 H76 120.2 ?
C71 C76 H76 120.2 ?
C12 C11 C16 120.3(2) ?
C12 C11 P1 118.95(16) ?
C16 C11 P1 120.69(16) ?
C82 C83 C84 120.8(2) ?
C82 C83 H83 119.6 ?
C84 C83 H83 119.6 ?
C51 C56 C55 118.9(2) ?
C51 C56 H56 120.5 ?
C55 C56 H56 120.5 ?
C65 C66 C61 119.6(2) ?
C65 C66 H66 120.2 ?
C61 C66 H66 120.2 ?
C24 C25 C26 120.1(2) ?
C24 C25 H25 119.9 ?
C26 C25 H25 119.9 ?
C85 C86 C81 119.9(2) ?
C85 C86 H86 120.1 ?
C81 C86 H86 120.1 ?
C86 C81 C82 119.9(2) ?
C86 C81 P2 120.66(16) ?
C82 C81 P2 119.44(16) ?
C63 C64 C65 120.2(2) ?
C63 C64 H64 119.9 ?
C65 C64 H64 119.9 ?
C53 C52 C51 120.1(2) ?
C53 C52 H52 120 ?
C51 C52 H52 120 ?
C85 C84 C83 119.6(2) ?
C85 C84 H84 120.2 ?
C83 C84 H84 120.2 ?
C55 C54 C53 120.3(2) ?
C55 C54 H54 119.8 ?
C53 C54 H54 119.8 ?
C34 C33 C32 120.5(2) ?
C34 C33 H33 119.8 ?
C32 C33 H33 119.8 ?
C43 C44 C45 119.5(2) ?
C43 C44 H44 120.3 ?
C45 C44 H44 120.3 ?
C33 C34 C35 120.5(2) ?
C33 C34 H34 119.8 ?
C35 C34 H34 119.8 ?
C72 C73 C74 119.9(2) ?
C72 C73 H73 120 ?
C74 C73 H73 120 ?
C86 C85 C84 120.5(2) ?
C86 C85 H85 119.8 ?
C84 C85 H85 119.8 ?
C63 C62 C61 119.6(2) ?
C63 C62 H62 120.2 ?
C61 C62 H62 120.2 ?
C14 C13 C12 119.8(2) ?
C14 C13 H13 120.1 ?
C12 C13 H13 120.1 ?
C41 C42 C43 119.6(2) ?
C41 C42 H42 120.2 ?
C43 C42 H42 120.2 ?
C56 C51 C52 120.1(2) ?
C56 C51 P2 122.85(18) ?
C52 C51 P2 116.98(17) ?
C46 C45 C44 119.9(2) ?
C46 C45 H45 120 ?
C44 C45 H45 120 ?
C34 C35 C36 119.8(2) ?
C34 C35 H35 120.1 ?
C36 C35 H35 120.1 ?
C52 C53 C54 119.9(2) ?
C52 C53 H53 120 ?
C54 C53 H53 120 ?
N2 C2 Re1 178.9(2) ?
N1 C1 Re1 179.77(19) ?
N4 C4 Re1 175.50(18) ?
Re1 O1 H1A 123.7(18) ?
Re1 O1 H1B 117.3(17) ?
H1A O1 H1B 108.9(15) ?
H6A O6 H6B 110.9(15) ?
H2A O2 H2B 110.5(15) ?
H4A O4 H4B 108.3(15) ?
H3A O3 H3B 111.3(16) ?
H5A O5 H5B 108.8(15) ?

loop_
_geom_bond_atom_site_label_1
_geom_bond_atom_site_label_2
_geom_bond_distance
_geom_bond_publ_flag
Re1 N5 1.6570(19) y
Re1 O1 2.4429(15) y
Re1 C1 2.105(2) y
Re1 C2 2.109(2) y
Re1 C3 2.103(2) y
Re1 C4 2.103(2) y
P2 C51 1.791(2) ?
P2 C81 1.792(2) ?
P2 C61 1.798(2) ?
P2 C71 1.802(2) ?
P1 C41 1.793(2) ?
P1 C11 1.794(2) ?
P1 C31 1.795(2) ?
P1 C21 1.796(2) ?
C3 N3 1.156(3) ?
C55 C54 1.378(4) ?
C55 C56 1.395(3) ?
C55 H55 0.93 ?
C36 C35 1.385(3) ?
C36 C31 1.401(3) ?
C36 H36 0.93 ?
C16 C15 1.387(3) ?
C16 C11 1.395(3) ?
C16 H16 0.93 ?
C21 C22 1.395(3) ?
C21 C26 1.395(3) ?
C15 C14 1.379(3) ?
C15 H15 0.93 ?
C43 C44 1.385(3) ?
C43 C42 1.389(3) ?
C43 H43 0.93 ?
C14 C13 1.384(3) ?
C14 H14 0.93 ?
C65 C66 1.378(3) ?
C65 C64 1.389(3) ?
C65 H65 0.93 ?
C72 C73 1.383(3) ?
C72 C71 1.397(3) ?
C72 H72 0.93 ?
C22 C23 1.390(3) ?
C22 H22 0.93 ?
C31 C32 1.392(3) ?
C41 C42 1.389(3) ?
C41 C46 1.393(3) ?
C75 C74 1.382(3) ?
C75 C76 1.393(3) ?
C75 H75 0.93 ?
C82 C83 1.377(3) ?
C82 C81 1.397(3) ?
C82 H82 0.93 ?
C24 C23 1.383(3) ?
C24 C25 1.386(3) ?
C24 H24 0.93 ?
C26 C25 1.389(3) ?
C26 H26 0.93 ?
C61 C62 1.393(3) ?
C61 C66 1.406(3) ?
C74 C73 1.389(3) ?
C74 H74 0.93 ?
C32 C33 1.388(3) ?
C32 H32 0.93 ?
C12 C11 1.388(3) ?
C12 C13 1.392(3) ?
C12 H12 0.93 ?
C46 C45 1.380(3) ?
C46 H46 0.93 ?
C71 C76 1.397(3) ?
C23 H23 0.93 ?
C63 C64 1.384(3) ?
C63 C62 1.388(3) ?
C63 H63 0.93 ?
C76 H76 0.93 ?
C83 C84 1.389(3) ?
C83 H83 0.93 ?
C56 C51 1.390(3) ?
C56 H56 0.93 ?
C66 H66 0.93 ?
C25 H25 0.93 ?
C86 C85 1.379(3) ?
C86 C81 1.394(3) ?
C86 H86 0.93 ?
C64 H64 0.93 ?
C52 C53 1.376(3) ?
C52 C51 1.400(3) ?
C52 H52 0.93 ?
C84 C85 1.383(3) ?
C84 H84 0.93 ?
C54 C53 1.387(4) ?
C54 H54 0.93 ?
C33 C34 1.379(3) ?
C33 H33 0.93 ?
C44 C45 1.388(3) ?
C44 H44 0.93 ?
C34 C35 1.385(3) ?
C34 H34 0.93 ?
C73 H73 0.93 ?
C85 H85 0.93 ?
C62 H62 0.93 ?
C13 H13 0.93 ?
C42 H42 0.93 ?
C45 H45 0.93 ?
C35 H35 0.93 ?
C53 H53 0.93 ?
C2 N2 1.150(3) ?
N1 C1 1.147(3) ?
N4 C4 1.150(3) ?
O1 H1A 0.85(2) ?
O1 H1B 0.847(19) ?
O6 H6A 0.841(9) ?
O6 H6B 0.843(9) ?
O2 H2A 0.843(19) ?
O2 H2B 0.844(10) ?
O4 H4A 0.85(2) ?
O4 H4B 0.851(9) ?
O3 H3A 0.840(9) ?
O3 H3B 0.84(2) ?
O5 H5A 0.85(2) ?
O5 H5B 0.85(2) ?

loop_
_geom_hbond_atom_site_label_D
_geom_hbond_atom_site_label_H
_geom_hbond_atom_site_label_A
_geom_hbond_distance_DH
_geom_hbond_distance_HA
_geom_hbond_distance_DA
_geom_hbond_angle_DHA
O1 H1A O2 0.85(2) 1.804(11) 2.653(2) 172(2)
O5 H5A O6 0.847(19) 1.898(11) 2.736(2) 169(3)
O5 H5B N3 0.853(9) 2.277(15) 3.083(3) 158(2)
O3 H3B N1 0.84(2) 2.054(13) 2.866(3) 162(2)
O4 H4A N2 0.85(2) 2.113(11) 2.957(3) 170(3)
O6 H6B N4 0.843(9) 2.014(10) 2.849(2) 171(2)
C34 H34 O2 0.93 2.59 3.482(3) 160.7
